data_7052054
loop_
_publ_author_name
'Alberto, Roger'
'Angst, Daniela'
'Ortner, Kirstin'
'Abram, Ulrich'
'Schubiger, P. August'
'Kaden, Thomas A.'

_publ_section_title
;
 Syntheses of a series of S6 thioether cages and their coordination
 chemistry with Ag+
;
_journal_issue 3
_journal_name_full 'New Journal of Chemistry'
_journal_page_first 409
_journal_paper_doi 10.1039/b606510b
_journal_volume 31
_journal_year 2007
_chemical_formula_moiety 'C19 H36 O S6'
_chemical_formula_sum 'C19 H36 O S6'
_chemical_formula_weight 472.84
_chemical_name_systematic
;
3-S6-Hydroxy cage
;
_space_group_IT_number 14
_symmetry_cell_setting monoclinic
_symmetry_space_group_name_Hall '-P 2ybc'
_symmetry_space_group_name_H-M 'P 1 21/c 1'
_atom_sites_solution_hydrogens constr
_atom_sites_solution_primary direct
_atom_sites_solution_secondary difmap
_audit_creation_method SHELXL-97
_cell_angle_alpha 90.00
_cell_angle_beta 101.160(10)
_cell_angle_gamma 90.00
_cell_formula_units_Z 8
_cell_length_a 18.186(4)
_cell_length_b 26.587(4)
_cell_length_c 10.255(2)
_cell_measurement_reflns_used 25
_cell_measurement_temperature 293(2)
_cell_measurement_theta_max 20.08
_cell_measurement_theta_min 13.40
_cell_volume 4864.6(16)
_computing_cell_refinement SET4
_computing_data_collection CAD4
_computing_data_reduction HELENA
_computing_molecular_graphics ORTEP
_computing_publication_material WINGX
_computing_structure_refinement 'SHELXL-97 (Sheldrick, 1997)'
_computing_structure_solution SHELXS
_diffrn_ambient_temperature 293(2)
_diffrn_measured_fraction_theta_full 0.996
_diffrn_measured_fraction_theta_max 0.996
_diffrn_measurement_device_type CAD4
_diffrn_measurement_method 'omega scans'
_diffrn_radiation_monochromator graphite
_diffrn_radiation_source 'fine-focus sealed tube'
_diffrn_radiation_type CuK\a
_diffrn_radiation_wavelength 1.54184
_diffrn_reflns_av_R_equivalents 0.0339
_diffrn_reflns_av_sigmaI/netI 0.0405
_diffrn_reflns_limit_h_max 21
_diffrn_reflns_limit_h_min -21
_diffrn_reflns_limit_k_max 0
_diffrn_reflns_limit_k_min -31
_diffrn_reflns_limit_l_max 12
_diffrn_reflns_limit_l_min -1
_diffrn_reflns_number 9737
_diffrn_reflns_theta_full 65.00
_diffrn_reflns_theta_max 65.00
_diffrn_reflns_theta_min 5.23
_diffrn_standards_decay_% .5
_diffrn_standards_interval_count 300
_diffrn_standards_interval_time 3600
_diffrn_standards_number 3
_exptl_absorpt_coefficient_mu 5.239
_exptl_absorpt_correction_T_max 0.900
_exptl_absorpt_correction_T_min 0.5877
_exptl_absorpt_correction_type psi-scan
_exptl_crystal_colour colourless
_exptl_crystal_density_diffrn 1.291
_exptl_crystal_density_method 'not measured'
_exptl_crystal_description block
_exptl_crystal_F_000 2032
_exptl_crystal_size_max 0.30
_exptl_crystal_size_mid 0.20
_exptl_crystal_size_min 0.15
_refine_diff_density_max 0.754
_refine_diff_density_min -0.331
_refine_diff_density_rms 0.057
_refine_ls_extinction_coef 0.00048(7)
_refine_ls_extinction_expression Fc^*^=kFc[1+0.001xFc^2^\l^3^/sin(2\q)]^-1/4^
_refine_ls_extinction_method SHELXL
_refine_ls_goodness_of_fit_ref 0.997
_refine_ls_hydrogen_treatment mixed
_refine_ls_matrix_type full
_refine_ls_number_parameters 486
_refine_ls_number_reflns 8238
_refine_ls_number_restraints 0
_refine_ls_restrained_S_all 0.997
_refine_ls_R_factor_all 0.0899
_refine_ls_R_factor_gt 0.0552
_refine_ls_shift/su_max 0.006
_refine_ls_shift/su_mean 0.000
_refine_ls_structure_factor_coef Fsqd
_refine_ls_weighting_details 'calc w=1/[\s^2^(Fo^2^)+(0.0754P)^2^+4.3216P] where P=(Fo^2^+2Fc^2^)/3'
_refine_ls_weighting_scheme calc
_refine_ls_wR_factor_gt 0.1378
_refine_ls_wR_factor_ref 0.1604
_reflns_number_gt 5657
_reflns_number_total 8238
_reflns_threshold_expression >2sigma(I)
_cod_data_source_file b606510b.txt
_cod_data_source_block ligand11
_cod_depositor_comments
;
The following automatic conversions were performed:

'_exptl_absorpt_correction_type' tag value 'psi-scans' was replaced
with 'psi-scan' value.

Automatic conversion script
Id: cif_fix_values 1646 2011-03-28 12:23:43Z adriana 
;
_cod_original_sg_symbol_H-M P2(1)/c
_cod_database_code 7052054

loop_
_symmetry_equiv_pos_as_xyz
'x, y, z'
'-x, y+1/2, -z+1/2'
'-x, -y, -z'
'x, -y-1/2, z-1/2'

loop_
_atom_site_label
_atom_site_type_symbol
_atom_site_fract_x
_atom_site_fract_y
_atom_site_fract_z
_atom_site_U_iso_or_equiv
_atom_site_adp_type
_atom_site_occupancy
_atom_site_symmetry_multiplicity
_atom_site_calc_flag
_atom_site_refinement_flags
_atom_site_disorder_assembly
_atom_site_disorder_group
O1 O 0.14427(17) -0.01144(12) 0.4621(4) 0.0851(10) Uani 1 1 d . . .
H1 H 0.1233 -0.0384 0.4422 0.128 Uiso 1 1 calc R . .
C2 C 0.2225(2) -0.01949(15) 0.5040(5) 0.0695(12) Uani 1 1 d . . .
H2A H 0.2416 -0.0357 0.4327 0.083 Uiso 1 1 calc R . .
H2B H 0.2305 -0.0422 0.5796 0.083 Uiso 1 1 calc R . .
C3 C 0.2671(2) 0.02930(14) 0.5432(4) 0.0591(10) Uani 1 1 d . . .
C4 C 0.2547(2) 0.06687(15) 0.4263(4) 0.0607(10) Uani 1 1 d . . .
H4A H 0.2861 0.0962 0.4507 0.073 Uiso 1 1 calc R . .
H4B H 0.2029 0.0779 0.4091 0.073 Uiso 1 1 calc R . .
S5 S 0.27622(7) 0.03934(4) 0.27605(12) 0.0744(3) Uani 1 1 d . . .
C6 C 0.2541(3) 0.09147(18) 0.1616(5) 0.0752(13) Uani 1 1 d . . .
H6A H 0.2504 0.0790 0.0717 0.090 Uiso 1 1 calc R . .
H6B H 0.2054 0.1048 0.1690 0.090 Uiso 1 1 calc R . .
C7 C 0.3112(2) 0.13408(17) 0.1847(5) 0.0713(12) Uani 1 1 d . . .
H7A H 0.2923 0.1620 0.1271 0.086 Uiso 1 1 calc R . .
H7B H 0.3168 0.1455 0.2759 0.086 Uiso 1 1 calc R . .
C8 C 0.3875(3) 0.11903(19) 0.1587(5) 0.0773(13) Uani 1 1 d . . .
H8A H 0.3863 0.1211 0.0638 0.093 Uiso 1 1 calc R . .
H8B H 0.3967 0.0842 0.1850 0.093 Uiso 1 1 calc R . .
S9 S 0.46486(7) 0.15678(5) 0.24397(14) 0.0812(4) Uani 1 1 d . . .
C10 C 0.4758(3) 0.12906(16) 0.4087(5) 0.0672(11) Uani 1 1 d . . .
H10A H 0.4267 0.1197 0.4245 0.081 Uiso 1 1 calc R . .
H10B H 0.5052 0.0985 0.4108 0.081 Uiso 1 1 calc R . .
C11 C 0.3504(2) 0.01680(16) 0.5807(5) 0.0656(11) Uani 1 1 d . . .
H11A H 0.3783 0.0479 0.5999 0.079 Uiso 1 1 calc R . .
H11B H 0.3660 0.0013 0.5048 0.079 Uiso 1 1 calc R . .
S12 S 0.37483(7) -0.02468(5) 0.72198(15) 0.0874(4) Uani 1 1 d . . .
C13 C 0.4731(3) -0.01015(17) 0.7658(5) 0.0775(13) Uani 1 1 d . . .
H13A H 0.4981 -0.0372 0.8205 0.093 Uiso 1 1 calc R . .
H13B H 0.4934 -0.0091 0.6851 0.093 Uiso 1 1 calc R . .
C14 C 0.4916(3) 0.03923(17) 0.8400(5) 0.0766(13) Uani 1 1 d . . .
H14A H 0.4885 0.0344 0.9325 0.092 Uiso 1 1 calc R . .
H14B H 0.4545 0.0642 0.8030 0.092 Uiso 1 1 calc R . .
C15 C 0.5694(3) 0.05900(19) 0.8324(5) 0.0847(15) Uani 1 1 d . . .
H15A H 0.6059 0.0327 0.8609 0.102 Uiso 1 1 calc R . .
H15B H 0.5813 0.0869 0.8937 0.102 Uiso 1 1 calc R . .
S16 S 0.57825(7) 0.07970(5) 0.66831(14) 0.0809(4) Uani 1 1 d . . .
C17 C 0.5192(2) 0.13537(16) 0.6552(5) 0.0683(12) Uani 1 1 d . . .
H17A H 0.4692 0.1255 0.6652 0.082 Uiso 1 1 calc R . .
H17B H 0.5390 0.1581 0.7275 0.082 Uiso 1 1 calc R . .
C18 C 0.2371(2) 0.05292(16) 0.6604(5) 0.0683(11) Uani 1 1 d . . .
H18A H 0.2333 0.0265 0.7239 0.082 Uiso 1 1 calc R . .
H18B H 0.1867 0.0651 0.6266 0.082 Uiso 1 1 calc R . .
S19 S 0.29096(7) 0.10424(4) 0.74908(13) 0.0755(3) Uani 1 1 d . . .
C20 C 0.2430(2) 0.15945(16) 0.6712(6) 0.0763(13) Uani 1 1 d . . .
H20A H 0.2392 0.1576 0.5757 0.092 Uiso 1 1 calc R . .
H20B H 0.1926 0.1608 0.6895 0.092 Uiso 1 1 calc R . .
C21 C 0.2861(3) 0.20691(17) 0.7249(6) 0.0804(14) Uani 1 1 d . . .
H21A H 0.2594 0.2359 0.6821 0.097 Uiso 1 1 calc R . .
H21B H 0.2861 0.2094 0.8193 0.097 Uiso 1 1 calc R . .
C22 C 0.3661(3) 0.20926(17) 0.7052(5) 0.0741(13) Uani 1 1 d . . .
H22A H 0.3945 0.1817 0.7525 0.089 Uiso 1 1 calc R . .
H22B H 0.3888 0.2406 0.7412 0.089 Uiso 1 1 calc R . .
S23 S 0.36913(7) 0.20525(5) 0.53017(13) 0.0788(4) Uani 1 1 d . . .
C24 C 0.4675(3) 0.21229(16) 0.5286(5) 0.0746(13) Uani 1 1 d . . .
H24A H 0.4722 0.2331 0.4531 0.090 Uiso 1 1 calc R . .
H24B H 0.4903 0.2305 0.6081 0.090 Uiso 1 1 calc R . .
C25 C 0.5137(2) 0.16370(15) 0.5218(5) 0.0675(12) Uani 1 1 d . . .
C26 C 0.5917(3) 0.1793(2) 0.5032(6) 0.0932(17) Uani 1 1 d . . .
H26A H 0.6142 0.2008 0.5752 0.140 Uiso 1 1 calc R . .
H26B H 0.5879 0.1970 0.4206 0.140 Uiso 1 1 calc R . .
H26C H 0.6222 0.1499 0.5021 0.140 Uiso 1 1 calc R . .
O31A O 0.9938(4) 0.1243(3) 0.6340(6) 0.099(3) Uani 0.563(10) 1 d P . .
H31 H 0.950(8) 0.118(5) 0.643(14) 0.148 Uiso 0.563(10) 1 d P . .
C32 C 1.0022(3) 0.15567(19) 0.5395(5) 0.0768(13) Uani 1 1 d . . .
H32A H 0.9885 0.1331 0.6038 0.115 Uiso 0.437(10) 1 calc PR . .
H32B H 0.9781 0.1875 0.5446 0.115 Uiso 1 1 calc R . .
H32C H 1.0556 0.1602 0.5574 0.115 Uiso 1 1 calc R . .
C33 C 0.9771(2) 0.13343(14) 0.3989(4) 0.0546(9) Uani 1 1 d . . .
C34 C 0.9984(2) 0.16907(14) 0.2944(4) 0.0567(10) Uani 1 1 d . . .
H34A H 0.9775 0.2020 0.3051 0.068 Uiso 1 1 calc R . .
H34B H 0.9758 0.1568 0.2067 0.068 Uiso 1 1 calc R . .
S35 S 1.09828(6) 0.17546(4) 0.30365(13) 0.0709(3) Uani 1 1 d . . .
C36 C 1.0972(3) 0.22353(17) 0.1771(6) 0.0798(14) Uani 1 1 d . . .
H36A H 1.0480 0.2391 0.1594 0.096 Uiso 1 1 calc R . .
H36B H 1.1333 0.2493 0.2125 0.096 Uiso 1 1 calc R . .
C37 C 1.1145(3) 0.20538(18) 0.0473(6) 0.0809(14) Uani 1 1 d . . .
H37A H 1.1651 0.1920 0.0640 0.097 Uiso 1 1 calc R . .
H37B H 1.1136 0.2341 -0.0114 0.097 Uiso 1 1 calc R . .
C38 C 1.0617(2) 0.16526(17) -0.0246(6) 0.0783(13) Uani 1 1 d . . .
H38A H 1.0587 0.1375 0.0356 0.094 Uiso 1 1 calc R . .
H38B H 1.0816 0.1524 -0.0992 0.094 Uiso 1 1 calc R . .
S39 S 0.96770(7) 0.19063(4) -0.08482(15) 0.0806(4) Uani 1 1 d . . .
C40 C 0.9159(2) 0.13202(16) -0.0943(5) 0.0642(11) Uani 1 1 d . . .
H40A H 0.9319 0.1105 -0.1600 0.077 Uiso 1 1 calc R . .
H40B H 0.9285 0.1151 -0.0090 0.077 Uiso 1 1 calc R . .
C41 C 0.8915(2) 0.12617(14) 0.3668(4) 0.0585(10) Uani 1 1 d . . .
H41A H 0.8771 0.1037 0.4321 0.070 Uiso 1 1 calc R . .
H41B H 0.8774 0.1104 0.2803 0.070 Uiso 1 1 calc R . .
S42 S 0.84071(6) 0.18516(4) 0.36649(13) 0.0734(3) Uani 1 1 d . . .
C43 C 0.7474(3) 0.1654(2) 0.3474(8) 0.109(2) Uani 1 1 d . . .
H43A H 0.7457 0.1363 0.4039 0.131 Uiso 1 1 calc R . .
H43B H 0.7188 0.1920 0.3790 0.131 Uiso 1 1 calc R . .
C44 C 0.7125(4) 0.1529(2) 0.2192(7) 0.111(2) Uani 1 1 d . . .
H44A H 0.6650 0.1369 0.2226 0.133 Uiso 1 1 calc R . .
H44B H 0.7434 0.1285 0.1843 0.133 Uiso 1 1 calc R . .
C45 C 0.6974(3) 0.1992(2) 0.1190(7) 0.107(2) Uani 1 1 d . . .
H45A H 0.7339 0.2254 0.1483 0.128 Uiso 1 1 calc R . .
H45B H 0.6480 0.2128 0.1191 0.128 Uiso 1 1 calc R . .
S46 S 0.70359(7) 0.17966(6) -0.05020(14) 0.0851(4) Uani 1 1 d . . .
C47 C 0.8051(2) 0.17216(16) -0.0274(5) 0.0676(11) Uani 1 1 d . . .
H47A H 0.8277 0.2051 -0.0305 0.081 Uiso 1 1 calc R . .
H47B H 0.8236 0.1582 0.0602 0.081 Uiso 1 1 calc R . .
C48 C 1.0151(2) 0.08174(15) 0.3986(4) 0.0616(11) Uani 1 1 d . . .
H48A H 0.9942 0.0597 0.4576 0.074 Uiso 1 1 calc R . .
H48B H 1.0679 0.0859 0.4363 0.074 Uiso 1 1 calc R . .
S49 S 1.00753(6) 0.05011(4) 0.24025(11) 0.0634(3) Uani 1 1 d . . .
C50 C 0.9336(3) 0.00495(15) 0.2494(4) 0.0683(12) Uani 1 1 d . . .
H50A H 0.9512 -0.0189 0.3203 0.082 Uiso 1 1 calc R . .
H50B H 0.8907 0.0225 0.2708 0.082 Uiso 1 1 calc R . .
C51 C 0.9096(3) -0.02346(14) 0.1194(5) 0.0683(12) Uani 1 1 d . . .
H51A H 0.9512 -0.0441 0.1046 0.082 Uiso 1 1 calc R . .
H51B H 0.8687 -0.0458 0.1281 0.082 Uiso 1 1 calc R . .
C52 C 0.8847(2) 0.00972(15) -0.0019(4) 0.0639(11) Uani 1 1 d . . .
H52A H 0.8699 -0.0113 -0.0798 0.077 Uiso 1 1 calc R . .
H52B H 0.9265 0.0304 -0.0157 0.077 Uiso 1 1 calc R . .
S53 S 0.80741(6) 0.04974(4) 0.01668(12) 0.0658(3) Uani 1 1 d . . .
C54 C 0.7941(2) 0.08574(16) -0.1362(4) 0.0658(11) Uani 1 1 d . . .
H54A H 0.8133 0.0660 -0.2017 0.079 Uiso 1 1 calc R . .
H54B H 0.7406 0.0897 -0.1682 0.079 Uiso 1 1 calc R . .
C55 C 0.8305(2) 0.13841(16) -0.1307(4) 0.0619(11) Uani 1 1 d . . .
O31B O 0.8358(5) 0.1401(3) -0.3543(8) 0.086(3) Uani 0.437(10) 1 d P . .
H31B H 0.847(9) 0.109(6) -0.362(15) 0.129 Uiso 0.437(10) 1 d P . .
C56 C 0.8074(3) 0.1624(2) -0.2690(5) 0.0845(15) Uani 1 1 d . . .
H56A H 0.8233 0.1413 -0.3342 0.127 Uiso 0.563(10) 1 calc PR . .
H56B H 0.8306 0.1949 -0.2692 0.127 Uiso 1 1 calc R . .
H56C H 0.7539 0.1661 -0.2900 0.127 Uiso 1 1 calc R . .

loop_
_atom_site_aniso_label
_atom_site_aniso_U_11
_atom_site_aniso_U_22
_atom_site_aniso_U_33
_atom_site_aniso_U_23
_atom_site_aniso_U_13
_atom_site_aniso_U_12
O1 0.0639(19) 0.072(2) 0.112(3) -0.0003(18) -0.0029(18) -0.0215(16)
C2 0.066(3) 0.050(2) 0.087(3) 0.000(2) 0.002(2) -0.010(2)
C3 0.056(2) 0.046(2) 0.073(3) -0.0008(19) 0.006(2) -0.0068(17)
C4 0.056(2) 0.050(2) 0.074(3) -0.007(2) 0.006(2) -0.0005(18)
S5 0.0912(8) 0.0551(6) 0.0735(7) -0.0060(5) 0.0075(6) 0.0035(6)
C6 0.062(3) 0.079(3) 0.076(3) 0.003(2) -0.007(2) 0.001(2)
C7 0.059(3) 0.068(3) 0.082(3) 0.007(2) 0.000(2) 0.013(2)
C8 0.065(3) 0.086(3) 0.076(3) 0.005(3) 0.003(2) 0.011(2)
S9 0.0699(7) 0.0834(8) 0.0885(9) 0.0171(7) 0.0104(6) -0.0008(6)
C10 0.064(3) 0.056(2) 0.079(3) 0.004(2) 0.007(2) 0.002(2)
C11 0.058(2) 0.058(2) 0.077(3) 0.005(2) 0.004(2) 0.0006(19)
S12 0.0766(8) 0.0679(7) 0.1113(11) 0.0289(7) 0.0025(7) 0.0001(6)
C13 0.075(3) 0.062(3) 0.089(3) 0.006(2) -0.003(3) 0.015(2)
C14 0.084(3) 0.066(3) 0.074(3) 0.009(2) -0.001(2) 0.013(2)
C15 0.071(3) 0.078(3) 0.090(4) 0.003(3) -0.022(3) 0.010(3)
S16 0.0592(7) 0.0766(8) 0.1013(10) 0.0070(7) 0.0015(6) 0.0174(6)
C17 0.060(3) 0.059(2) 0.082(3) -0.002(2) 0.002(2) 0.004(2)
C18 0.061(3) 0.059(2) 0.084(3) 0.001(2) 0.009(2) -0.006(2)
S19 0.0740(7) 0.0644(7) 0.0802(8) -0.0099(6) -0.0046(6) 0.0040(5)
C20 0.055(2) 0.065(3) 0.104(4) -0.010(3) 0.003(2) 0.011(2)
C21 0.073(3) 0.058(3) 0.109(4) -0.020(3) 0.012(3) 0.008(2)
C22 0.066(3) 0.060(3) 0.091(3) -0.017(2) 0.003(2) 0.000(2)
S23 0.0646(7) 0.0773(8) 0.0890(9) -0.0011(6) 0.0009(6) 0.0155(6)
C24 0.075(3) 0.052(2) 0.094(4) 0.004(2) 0.008(3) -0.003(2)
C25 0.051(2) 0.055(2) 0.092(3) 0.000(2) 0.004(2) -0.0064(19)
C26 0.059(3) 0.089(4) 0.130(5) 0.005(3) 0.014(3) -0.013(3)
O31A 0.116(6) 0.123(6) 0.052(4) 0.007(4) 0.007(4) 0.015(5)
C32 0.075(3) 0.082(3) 0.066(3) -0.014(3) -0.006(2) 0.006(2)
C33 0.054(2) 0.050(2) 0.055(2) -0.0041(17) -0.0014(18) 0.0005(17)
C34 0.050(2) 0.049(2) 0.067(3) 0.0012(18) 0.0020(19) -0.0018(17)
S35 0.0472(5) 0.0725(7) 0.0878(8) 0.0014(6) 0.0000(5) -0.0035(5)
C36 0.062(3) 0.062(3) 0.113(4) 0.004(3) 0.012(3) -0.015(2)
C37 0.054(3) 0.073(3) 0.112(4) 0.018(3) 0.007(3) -0.004(2)
C38 0.062(3) 0.065(3) 0.108(4) -0.003(3) 0.016(3) -0.006(2)
S39 0.0599(7) 0.0629(7) 0.1111(10) 0.0220(6) -0.0033(6) -0.0089(5)
C40 0.058(2) 0.061(2) 0.070(3) 0.009(2) 0.001(2) -0.0077(19)
C41 0.056(2) 0.051(2) 0.067(3) 0.0060(19) 0.009(2) -0.0005(18)
S42 0.0601(6) 0.0651(7) 0.0957(9) 0.0123(6) 0.0166(6) 0.0114(5)
C43 0.067(3) 0.104(4) 0.156(7) 0.042(4) 0.017(4) 0.007(3)
C44 0.119(5) 0.106(5) 0.117(5) -0.010(4) 0.045(4) -0.040(4)
C45 0.065(3) 0.086(4) 0.158(6) -0.029(4) -0.011(3) 0.029(3)
S46 0.0630(7) 0.0997(9) 0.0853(9) -0.0010(7) -0.0039(6) 0.0081(6)
C47 0.059(2) 0.063(3) 0.075(3) 0.002(2) -0.002(2) -0.004(2)
C48 0.060(2) 0.056(2) 0.062(3) 0.0003(19) -0.006(2) 0.0056(19)
S49 0.0646(6) 0.0555(6) 0.0690(7) -0.0034(5) 0.0096(5) 0.0002(5)
C50 0.083(3) 0.052(2) 0.070(3) 0.008(2) 0.014(2) -0.006(2)
C51 0.077(3) 0.040(2) 0.088(3) -0.005(2) 0.015(2) -0.004(2)
C52 0.069(3) 0.054(2) 0.069(3) -0.011(2) 0.014(2) -0.006(2)
S53 0.0642(6) 0.0577(6) 0.0761(7) -0.0024(5) 0.0148(5) -0.0036(5)
C54 0.057(2) 0.065(3) 0.068(3) -0.002(2) -0.007(2) -0.008(2)
C55 0.053(2) 0.066(3) 0.061(3) 0.005(2) -0.0036(19) -0.0040(19)
O31B 0.102(6) 0.099(6) 0.058(5) 0.001(5) 0.014(4) 0.011(5)
C56 0.076(3) 0.105(4) 0.066(3) 0.021(3) -0.001(3) 0.005(3)

loop_
_atom_type_symbol
_atom_type_description
_atom_type_scat_dispersion_real
_atom_type_scat_dispersion_imag
_atom_type_scat_source
C C 0.0181 0.0091 'International Tables Vol C Tables 4.2.6.8 and 6.1.1.4'
H H 0.0000 0.0000 'International Tables Vol C Tables 4.2.6.8 and 6.1.1.4'
O O 0.0492 0.0322 'International Tables Vol C Tables 4.2.6.8 and 6.1.1.4'
S S 0.3331 0.5567 'International Tables Vol C Tables 4.2.6.8 and 6.1.1.4'

loop_
_geom_angle_atom_site_label_1
_geom_angle_atom_site_label_2
_geom_angle_atom_site_label_3
_geom_angle
_geom_angle_site_symmetry_1
_geom_angle_site_symmetry_3
_geom_angle_publ_flag
O1 C2 C3 113.5(3) . . ?
C11 C3 C2 109.3(3) . . ?
C11 C3 C4 109.0(3) . . ?
C2 C3 C4 110.6(3) . . ?
C11 C3 C18 112.1(4) . . ?
C2 C3 C18 107.3(4) . . ?
C4 C3 C18 108.7(3) . . ?
C3 C4 S5 112.0(3) . . ?
C6 S5 C4 100.6(2) . . ?
C7 C6 S5 114.2(3) . . ?
C8 C7 C6 113.3(4) . . ?
C7 C8 S9 114.9(4) . . ?
C8 S9 C10 99.2(2) . . ?
C25 C10 S9 114.3(3) . . ?
C3 C11 S12 114.4(3) . . ?
C13 S12 C11 98.5(2) . . ?
C14 C13 S12 115.0(3) . . ?
C13 C14 C15 112.9(4) . . ?
C14 C15 S16 113.8(3) . . ?
C15 S16 C17 99.1(2) . . ?
C25 C17 S16 113.4(3) . . ?
C3 C18 S19 117.1(3) . . ?
C20 S19 C18 102.7(2) . . ?
C21 C20 S19 109.9(3) . . ?
C22 C21 C20 115.2(4) . . ?
C21 C22 S23 110.2(3) . . ?
C24 S23 C22 102.9(2) . . ?
C25 C24 S23 117.5(3) . . ?
C26 C25 C10 111.1(4) . . ?
C26 C25 C17 109.9(4) . . ?
C10 C25 C17 108.6(3) . . ?
C26 C25 C24 107.7(4) . . ?
C10 C25 C24 111.5(4) . . ?
C17 C25 C24 108.0(4) . . ?
C34 C33 C41 108.1(3) . . ?
C34 C33 C48 112.1(3) . . ?
C41 C33 C48 108.9(3) . . ?
C34 C33 C32 110.3(3) . . ?
C41 C33 C32 110.6(4) . . ?
C48 C33 C32 107.0(3) . . ?
C33 C34 S35 114.1(3) . . ?
C34 S35 C36 99.0(2) . . ?
C37 C36 S35 115.5(3) . . ?
C36 C37 C38 115.5(4) . . ?
C37 C38 S39 111.4(3) . . ?
C40 S39 C38 98.2(2) . . ?
C55 C40 S39 114.1(3) . . ?
C33 C41 S42 112.6(3) . . ?
C43 S42 C41 102.8(3) . . ?
C44 C43 S42 115.7(5) . . ?
C43 C44 C45 114.8(5) . . ?
C44 C45 S46 111.0(4) . . ?
C47 S46 C45 98.9(2) . . ?
C55 C47 S46 114.1(3) . . ?
C33 C48 S49 117.4(3) . . ?
C48 S49 C50 100.9(2) . . ?
C51 C50 S49 111.8(3) . . ?
C52 C51 C50 114.8(3) . . ?
C51 C52 S53 111.8(3) . . ?
C52 S53 C54 101.3(2) . . ?
C55 C54 S53 117.6(3) . . ?
C47 C55 C40 108.9(3) . . ?
C47 C55 C56 109.3(4) . . ?
C40 C55 C56 110.7(4) . . ?
C47 C55 C54 111.9(4) . . ?
C40 C55 C54 108.3(3) . . ?
C56 C55 C54 107.7(4) . . ?

loop_
_geom_bond_atom_site_label_1
_geom_bond_atom_site_label_2
_geom_bond_distance
_geom_bond_site_symmetry_2
_geom_bond_publ_flag
O1 C2 1.420(5) . ?
C2 C3 1.542(5) . ?
C3 C11 1.526(6) . ?
C3 C4 1.543(6) . ?
C3 C18 1.546(6) . ?
C4 S5 1.816(4) . ?
S5 C6 1.810(5) . ?
C6 C7 1.524(6) . ?
C7 C8 1.516(6) . ?
C8 S9 1.810(5) . ?
S9 C10 1.818(5) . ?
C10 C25 1.536(6) . ?
C11 S12 1.806(4) . ?
S12 C13 1.798(5) . ?
C13 C14 1.522(6) . ?
C14 C15 1.526(7) . ?
C15 S16 1.806(5) . ?
S16 C17 1.819(4) . ?
C17 C25 1.548(6) . ?
C18 S19 1.818(4) . ?
S19 C20 1.812(5) . ?
C20 C21 1.531(6) . ?
C21 C22 1.508(6) . ?
C22 S23 1.810(5) . ?
S23 C24 1.802(5) . ?
C24 C25 1.550(6) . ?
C25 C26 1.526(6) . ?
C32 C33 1.543(6) . ?
C33 C34 1.535(6) . ?
C33 C41 1.539(5) . ?
C33 C48 1.539(5) . ?
C34 S35 1.808(4) . ?
S35 C36 1.819(5) . ?
C36 C37 1.505(7) . ?
C37 C38 1.527(6) . ?
C38 S39 1.830(5) . ?
S39 C40 1.813(4) . ?
C40 C55 1.536(6) . ?
C41 S42 1.820(4) . ?
S42 C43 1.750(6) . ?
C43 C44 1.385(8) . ?
C44 C45 1.591(9) . ?
C45 S46 1.835(7) . ?
S46 C47 1.826(4) . ?
C47 C55 1.527(6) . ?
C48 S49 1.810(4) . ?
S49 C50 1.818(4) . ?
C50 C51 1.521(6) . ?
C51 C52 1.521(6) . ?
C52 S53 1.803(4) . ?
S53 C54 1.812(4) . ?
C54 C55 1.545(6) . ?
C55 C56 1.538(6) . ?
